data_9016471
loop_
_publ_author_name
'Galuskin, E. V.'
'Gfeller, F.'
'Savelyeva, V. B.'
'Armbruster, T.'
'Lazic, B.'
'Galuskina, I. O.'
'Tobbens, D. M.'
'Zadov, A. E.'
'Dzierzanowski, P.'
'Pertsev, N. N.'
'Gazeev, V. M.'

_publ_section_title
;
 Pavlovskyite Ca8(SiO4)2(Si3O10): a new mineral of altered silicate-carbonate
 xenoliths from the two Russian type localities, Birkhin massif,
 Baikal Lake area and Upper Chegem caldera, North Caucasus
;
_journal_name_full 'American Mineralogist'
_journal_page_first 503
_journal_page_last 512
_journal_paper_doi 10.2138/am.2012.3970
_journal_volume 97
_journal_year 2012
_chemical_compound_source 'Birkhin massif, Baikal Lake area, North Caucasus, Russia'
_chemical_formula_sum 'Ca8 O18 Si5'
_chemical_name_mineral Pavlovskyite
_space_group_IT_number 60
_symmetry_space_group_name_Hall '-P 2n 2ab'
_symmetry_space_group_name_H-M 'P b c n'
_cell_angle_alpha 90
_cell_angle_beta 90
_cell_angle_gamma 90
_cell_length_a 5.08510
_cell_length_b 11.4165
_cell_length_c 28.6408
_cell_formula_units_Z 4
_cell_volume 1662.714
_database_code_amcsd 0018883
_exptl_crystal_density_diffrn 2.992
_cod_original_formula_sum 'Ca8 Si5 O18'
_cod_database_code 9016471

loop_
_space_group_symop_operation_xyz
x,y,z
x,-y,1/2+z
-x,y,1/2-z
1/2-x,1/2+y,z
1/2+x,1/2-y,-z
1/2+x,1/2+y,1/2-z
1/2-x,1/2-y,1/2+z
-x,-y,-z

loop_
_atom_site_aniso_label
_atom_site_aniso_U_11
_atom_site_aniso_U_22
_atom_site_aniso_U_33
_atom_site_aniso_U_12
_atom_site_aniso_U_13
_atom_site_aniso_U_23
Ca1 0.01230 0.00960 0.01270 -0.00020 0.00010 0.00030
Ca2 0.01070 0.01370 0.01210 -0.00070 -0.00210 -0.00210
Ca3 0.01120 0.01500 0.01520 0.00040 0.00130 0.00450
Ca4 0.01160 0.01000 0.01280 -0.00050 0.00020 -0.00080
Ca5 0.01420 0.01050 0.01520 0.00000 0.00040 0.00000
Si1 0.00980 0.00980 0.01130 0.00040 -0.00040 0.00060
Si2 0.00980 0.01020 0.01220 -0.00050 -0.00010 0.00080
Si3 0.01130 0.00930 0.01060 0.00000 -0.00090 0.00000
O1 0.01210 0.01070 0.01580 0.00020 0.00050 0.00130
O2 0.01210 0.01510 0.01410 0.00130 -0.00030 -0.00180
O3 0.01240 0.01260 0.01380 0.00080 -0.00080 0.00060
O4 0.00820 0.01510 0.01400 0.00180 -0.00070 -0.00030
O5 0.01260 0.01650 0.01330 0.00060 0.00040 -0.00040
O6 0.01190 0.01200 0.01860 0.00070 -0.00050 -0.00010
O7 0.00960 0.01260 0.01460 -0.00050 0.00050 0.00160
O8 0.01090 0.01230 0.01550 -0.00080 0.00020 0.00210
O9 0.01760 0.01300 0.01990 0.00000 -0.00600 0.00050

loop_
_atom_site_label
_atom_site_fract_x
_atom_site_fract_y
_atom_site_fract_z
_atom_site_U_iso_or_equiv
Ca1 0.49692 0.71708 0.44226 0.01152
Ca2 0.00000 0.50000 0.50000 0.01216
Ca3 0.99397 0.48889 0.37768 0.01380
Ca4 0.50366 0.28416 0.33030 0.01147
Ca5 0.00000 0.51645 0.25000 0.01329
Si1 0.57130 0.40471 0.44237 0.01033
Si2 0.44100 0.59487 0.32685 0.01072
Si3 0.50000 0.76288 0.25000 0.01040
O1 0.70490 0.53615 0.44034 0.01290
O2 0.70270 0.33580 0.39786 0.01380
O3 0.70180 0.34189 0.48832 0.01290
O4 0.25230 0.40510 0.44082 0.01240
O5 0.30150 0.65690 0.37139 0.01410
O6 0.30920 0.46760 0.32021 0.01420
O7 0.31180 0.67239 0.28132 0.01230
O8 0.75700 0.59920 0.32323 0.01290
O9 0.67450 0.84310 0.28283 0.01680

loop_
_cod_related_entry_id
_cod_related_entry_database
_cod_related_entry_code
1 AMCSD 0018883
